data_1533231
loop_
_publ_author_name
'Nery, J.G.'
'Mascarenhas, Y.P.'
'Cheetham, A.K.'

_publ_section_title
;
 A study of the highly crystalline, low-silica, fully hydrated zeolite P
 ion exchanged with (Mn(2+), Cd(2+), Pb(2+), Sr(2+), Ba(2+)) cations
;
_journal_name_full 'Microporous and Mesoporous Materials'
_journal_page_first 229
_journal_page_last 248
_journal_volume 57
_journal_year 2003
_chemical_formula_sum 'Al8 H32 Mn3.92 O48 Si8'
_chemical_name_systematic 'Mn3.92 (Al8 Si8 O32) (H2 O)16'
_space_group_IT_number 14
_symmetry_space_group_name_Hall '-P 2ybc'
_symmetry_space_group_name_H-M 'P 1 21/c 1'
_cell_angle_alpha 90
_cell_angle_beta 93.24
_cell_angle_gamma 90
_cell_formula_units_Z 1
_cell_length_a 10.0034
_cell_length_b 10.6181
_cell_length_c 9.6662
_cell_volume 1025.075
_citation_journal_id_ASTM MIMMFJ
_cod_data_source_file Nery_MIMMFJ_2003_490.cif
_cod_data_source_block H32Al8Mn3.92O48Si8
_cod_original_formula_sum 'H32 Al8 Mn3.92 O48 Si8'
_cod_database_code 1533231

loop_
_symmetry_equiv_pos_as_xyz
x,y,z
-x,y+1/2,-z+1/2
-x,-y,-z
x,-y-1/2,z-1/2

loop_
_atom_site_label
_atom_site_type_symbol
_atom_site_fract_x
_atom_site_fract_y
_atom_site_fract_z
_atom_site_occupancy
_atom_site_U_iso_or_equiv
Si2 Si+4 0.9143 0.8711 0.1658 1 0.0
O1 O-2 0.087 0.1551 0.9989 1 0.0
O10 O-2 0.6014 0.1411 0.5328 1 0.0
Al2 Al+3 0.5947 0.8822 0.157 1 0.0
O4 O-2 0.2381 0.4049 0.2968 1 0.0
Mn1 Mn+2 0.7228 0.057 0.3679 0.98 0.0
O7 O-2 0.468 0.2465 0.2724 1 0.0
Al1 Al+3 0.104 0.1121 0.1694 1 0.0
O11 O-2 0.9102 0.1156 0.4991 1 0.0
O8 O-2 0.5231 0.0094 0.2356 1 0.0
O2 O-2 0.2687 0.0819 0.2177 1 0.0
O9 O-2 0.2679 0.1068 0.4897 1 0.0
Si1 Si+4 0.4202 0.1217 0.1848 1 0.0
O3 O-2 0.4304 0.1381 0.0185 1 0.0
O12 O-2 0.771 0.2233 0.2509 1 0.0
O5 O-2 0.0145 0.9826 0.2191 1 0.0
O6 O-2 0.043 0.2404 0.2559 1 0.0
